data_4509945
loop_
_publ_author_name
'Dey, Sanjoy Kumar'
'Saha, Rajat'
'Biswas, Susobhan'
'Layek, Animesh'
'Middya, Somnath'
'Steele, Ian M.'
'Fleck, Michel'
'Ray, Partha Pratim'
'Kumar, Sanjay'

_publ_section_title
;
 Tetrabromoterepthalic Acid in Designing Co-crystals and Salts:
 Modification of Optical Properties and Schottky Barrier Effect
;
_journal_issue 1
_journal_name_full 'Crystal Growth &amp; Design'
_journal_page_first 207
_journal_paper_doi 10.1021/cg4014009
_journal_volume 14
_journal_year 2014
_chemical_formula_sum 'C18 H10 Br4 I2 N2 O4'
_chemical_formula_weight 891.72
_chemical_name_systematic
;
 ?
;
_space_group_IT_number 2
_symmetry_cell_setting triclinic
_symmetry_Int_Tables_number 2
_symmetry_space_group_name_Hall '-P 1'
_symmetry_space_group_name_H-M 'P -1'
_atom_sites_solution_hydrogens geom
_atom_sites_solution_primary direct
_atom_sites_solution_secondary difmap
_audit_creation_method SHELXL-97
_cell_angle_alpha 96.117(4)
_cell_angle_beta 90.172(4)
_cell_angle_gamma 106.548(4)
_cell_formula_units_Z 1
_cell_length_a 6.8225(5)
_cell_length_b 8.9985(6)
_cell_length_c 10.1541(7)
_cell_measurement_reflns_used 3565
_cell_measurement_temperature 293(2)
_cell_measurement_theta_max 30.71
_cell_measurement_theta_min 2.02
_cell_volume 593.80(7)
_computing_structure_refinement 'SHELXL-97 (Sheldrick, 1997)'
_diffrn_ambient_temperature 293(2)
_diffrn_measured_fraction_theta_full 0.964
_diffrn_measured_fraction_theta_max 0.965
_diffrn_radiation_monochromator graphite
_diffrn_radiation_source 'fine-focus sealed tube'
_diffrn_radiation_type MoK\a
_diffrn_radiation_wavelength 0.71073
_diffrn_reflns_av_R_equivalents 0.1072
_diffrn_reflns_av_sigmaI/netI 0.2373
_diffrn_reflns_limit_h_max 9
_diffrn_reflns_limit_h_min -9
_diffrn_reflns_limit_k_max 12
_diffrn_reflns_limit_k_min -12
_diffrn_reflns_limit_l_max 14
_diffrn_reflns_limit_l_min -14
_diffrn_reflns_number 10691
_diffrn_reflns_theta_full 30.71
_diffrn_reflns_theta_max 30.71
_diffrn_reflns_theta_min 2.02
_exptl_absorpt_coefficient_mu 9.404
_exptl_absorpt_correction_T_max 0.3982
_exptl_absorpt_correction_T_min 0.2681
_exptl_absorpt_correction_type empirical
_exptl_absorpt_process_details 'Sadabs (Sheldrick, 1996)'
_exptl_crystal_density_diffrn 2.494
_exptl_crystal_density_method 'not measured'
_exptl_crystal_F_000 410
_exptl_crystal_size_max 0.19
_exptl_crystal_size_mid 0.16
_exptl_crystal_size_min 0.12
_refine_diff_density_max 1.184
_refine_diff_density_min -1.113
_refine_diff_density_rms 0.189
_refine_ls_extinction_method none
_refine_ls_goodness_of_fit_ref 0.921
_refine_ls_hydrogen_treatment mixed
_refine_ls_matrix_type full
_refine_ls_number_parameters 127
_refine_ls_number_reflns 3565
_refine_ls_number_restraints 7
_refine_ls_restrained_S_all 0.922
_refine_ls_R_factor_all 0.2500
_refine_ls_R_factor_gt 0.0690
_refine_ls_shift/su_max 0.000
_refine_ls_shift/su_mean 0.000
_refine_ls_structure_factor_coef Fsqd
_refine_ls_weighting_details 'calc w=1/[\s^2^(Fo^2^)+(0.0683P)^2^+0.0000P] where P=(Fo^2^+2Fc^2^)/3'
_refine_ls_weighting_scheme calc
_refine_ls_wR_factor_gt 0.1319
_refine_ls_wR_factor_ref 0.1804
_reflns_number_gt 1190
_reflns_number_total 3565
_reflns_threshold_expression >2sigma(I)
_cod_data_source_file cg4014009_si_007.cif
_cod_data_source_block 6
_cod_depositor_comments
;
The following automatic conversions were performed:

'_symmetry_cell_setting' value 'Triclinic' changed to 'triclinic'
according to
/usr/data/users/saulius/automatic-downloads/current/ACS/lib/dictionaries/cif_core.dic
dictionary named 'cif_core.dic' version 2.4.2 from
2011-04-26.

'_exptl_absorpt_correction_type' value 'EMPIRICAL'
changed to 'empirical' according to
/usr/data/users/saulius/automatic-downloads/current/ACS/lib/dictionaries/cif_core.dic
dictionary named 'cif_core.dic' version 2.4.2 from 2011-04-26.

Automatic conversion script
Id: cif_fix_values 2281 2013-09-26 08:29:07Z andrius 
;
_cod_database_code 4509945

loop_
_symmetry_equiv_pos_as_xyz
'x, y, z'
'-x, -y, -z'

loop_
_atom_site_label
_atom_site_type_symbol
_atom_site_fract_x
_atom_site_fract_y
_atom_site_fract_z
_atom_site_U_iso_or_equiv
_atom_site_adp_type
_atom_site_occupancy
_atom_site_symmetry_multiplicity
_atom_site_calc_flag
_atom_site_refinement_flags
I1 I 0.26022(13) 0.76549(10) 1.07606(8) 0.0619(3) Uani 1 1 d D
Br2 Br 0.3244(2) 0.80371(13) 0.50730(13) 0.0584(4) Uani 1 1 d .
Br1 Br 0.1157(2) 0.51330(14) 0.68828(13) 0.0587(4) Uani 1 1 d .
N1 N 0.0198(11) 0.9330(7) 0.7606(5) 0.053(3) Uani 1 1 d GD
C1 C 0.1484(6) 0.9096(8) 0.8578(7) 0.058(3) Uani 1 1 d GD
H1 H 0.2863 0.9653 0.8627 0.069 Uiso 1 1 calc R
C2 C 0.0709(9) 0.8029(9) 0.9475(6) 0.053(3) Uani 1 1 d GD
C3 C -0.1353(10) 0.7197(8) 0.9402(6) 0.064(4) Uani 1 1 d GD
H3 H -0.1871 0.6483 1.0002 0.076 Uiso 1 1 calc R
C4 C -0.2639(6) 0.7431(8) 0.8430(7) 0.081(5) Uani 1 1 d GD
H4 H -0.4018 0.6874 0.8381 0.097 Uiso 1 1 calc R
C5 C -0.1864(10) 0.8497(8) 0.7533(5) 0.065(4) Uani 1 1 d GD
H5 H -0.2725 0.8654 0.6883 0.078 Uiso 1 1 calc R
O2 O 0.1737(13) 0.1348(10) 0.5955(8) 0.058(2) Uani 1 1 d D
O1 O 0.3736(13) 0.2566(9) 0.7714(8) 0.062(2) Uani 1 1 d D
C7 C 0.4235(17) 0.6273(11) 0.5045(10) 0.038(3) Uani 1 1 d .
C10 C 0.3208(18) 0.2461(13) 0.6581(8) 0.047(3) Uani 1 1 d D
C9 C 0.4109(16) 0.3786(11) 0.5757(10) 0.038(3) Uani 1 1 d .
C8 C 0.3359(15) 0.5076(12) 0.5772(9) 0.033(2) Uani 1 1 d .
H2 H 0.114(15) 0.075(10) 0.648(8) 0.049 Uiso 1 1 d D

loop_
_atom_site_aniso_label
_atom_site_aniso_U_11
_atom_site_aniso_U_22
_atom_site_aniso_U_33
_atom_site_aniso_U_23
_atom_site_aniso_U_13
_atom_site_aniso_U_12
I1 0.0678(7) 0.0610(6) 0.0612(6) 0.0198(4) 0.0056(5) 0.0205(5)
Br2 0.0579(9) 0.0406(7) 0.0838(10) 0.0146(6) 0.0133(7) 0.0228(6)
Br1 0.0516(8) 0.0569(8) 0.0689(9) 0.0100(6) 0.0257(7) 0.0165(6)
N1 0.039(6) 0.030(5) 0.081(8) -0.003(5) 0.013(6) 0.000(5)
C1 0.048(8) 0.066(9) 0.055(8) 0.007(7) -0.006(7) 0.011(7)
C2 0.051(8) 0.041(7) 0.059(8) 0.005(6) 0.029(6) -0.001(6)
C3 0.060(10) 0.075(9) 0.053(8) 0.013(7) 0.005(7) 0.014(8)
C4 0.063(10) 0.047(8) 0.116(13) 0.013(8) 0.057(9) -0.012(7)
C5 0.065(10) 0.068(9) 0.064(9) -0.026(7) -0.014(8) 0.034(8)
O2 0.062(6) 0.057(6) 0.047(5) 0.020(4) 0.000(4) -0.001(5)
O1 0.068(6) 0.061(6) 0.052(5) 0.022(4) -0.004(5) 0.005(4)
C7 0.046(7) 0.033(6) 0.034(6) 0.001(5) -0.003(5) 0.010(5)
C10 0.059(8) 0.035(7) 0.042(7) 0.008(6) 0.000(7) 0.005(6)
C9 0.033(7) 0.035(6) 0.048(7) 0.010(5) 0.003(6) 0.008(5)
C8 0.033(6) 0.042(6) 0.027(6) 0.011(5) 0.007(5) 0.014(5)

loop_
_atom_type_symbol
_atom_type_description
_atom_type_scat_dispersion_real
_atom_type_scat_dispersion_imag
_atom_type_scat_source
C C 0.0033 0.0016 'International Tables Vol C Tables 4.2.6.8 and 6.1.1.4'
H H 0.0000 0.0000 'International Tables Vol C Tables 4.2.6.8 and 6.1.1.4'
N N 0.0061 0.0033 'International Tables Vol C Tables 4.2.6.8 and 6.1.1.4'
O O 0.0106 0.0060 'International Tables Vol C Tables 4.2.6.8 and 6.1.1.4'
Br Br -0.2901 2.4595 'International Tables Vol C Tables 4.2.6.8 and 6.1.1.4'
I I -0.4742 1.8119 'International Tables Vol C Tables 4.2.6.8 and 6.1.1.4'

loop_
_geom_angle_atom_site_label_1
_geom_angle_atom_site_label_2
_geom_angle_atom_site_label_3
_geom_angle
_geom_angle_site_symmetry_1
_geom_angle_site_symmetry_3
C1 N1 C5 120.0 . .
C2 C1 N1 120.0 . .
C2 C1 H1 120.0 . .
N1 C1 H1 120.0 . .
C1 C2 C3 120.0 . .
C1 C2 I1 118.5(4) . .
C3 C2 I1 121.4(4) . .
C4 C3 C2 120.0 . .
C4 C3 H3 120.0 . .
C2 C3 H3 120.0 . .
C5 C4 C3 120.0 . .
C5 C4 H4 120.0 . .
C3 C4 H4 120.0 . .
C4 C5 N1 120.0 . .
C4 C5 H5 120.0 . .
N1 C5 H5 120.0 . .
C10 O2 H2 110(8) . .
C8 C7 C9 120.5(9) . 2_666
C8 C7 Br2 121.3(9) . .
C9 C7 Br2 118.2(7) 2_666 .
O1 C10 O2 126.5(10) . .
O1 C10 C9 120.2(10) . .
O2 C10 C9 113.0(7) . .
C8 C9 C7 118.5(9) . 2_666
C8 C9 C10 122.3(10) . .
C7 C9 C10 119.3(9) 2_666 .
C7 C8 C9 121.0(10) . .
C7 C8 Br1 121.6(8) . .
C9 C8 Br1 117.3(7) . .

loop_
_geom_bond_atom_site_label_1
_geom_bond_atom_site_label_2
_geom_bond_distance
_geom_bond_site_symmetry_2
I1 C2 1.9534(10) .
Br2 C7 1.892(10) .
Br1 C8 1.890(10) .
N1 C1 1.3900 .
N1 C5 1.3900 .
C1 C2 1.3900 .
C1 H1 0.9300 .
C2 C3 1.3900 .
C3 C4 1.3900 .
C3 H3 0.9300 .
C4 C5 1.3900 .
C4 H4 0.9300 .
C5 H5 0.9300 .
O2 C10 1.305(12) .
O2 H2 0.8200(11) .
O1 C10 1.1902(10) .
C7 C8 1.366(13) .
C7 C9 1.405(14) 2_666
C10 C9 1.516(14) .
C9 C8 1.394(13) .
C9 C7 1.405(14) 2_666
